data_1564199
loop_
_publ_author_name
'Lai, Liming'
'Fang, Bing'
'Fan, Mingyu'
'Cheng, Wenyu'
'Yin, Meizhen'

_publ_section_title
;
 Modulating Room-Temperature Phosphorescence through the Synergistic
 Effect of Heavy-Atom Effect and Halogen Bonding
;
_journal_name_full 'The Journal of Physical Chemistry C'
_journal_paper_doi 10.1021/acs.jpcc.1c04989
_journal_year 2021
_chemical_formula_moiety 'C19 H11 Cl N2'
_chemical_formula_sum 'C19 H11 Cl N2'
_chemical_formula_weight 302.75
_space_group_crystal_system orthorhombic
_space_group_IT_number 19
_space_group_name_Hall 'P 2ac 2ab'
_space_group_name_H-M_alt 'P 21 21 21'
_atom_sites_solution_hydrogens geom
_atom_sites_solution_primary dual
_audit_creation_date 2020-07-28
_audit_creation_method
;
Olex2 1.2
(compiled 2018.05.29 svn.r3508 for OlexSys, GUI svn.r5506)
;
_cell_angle_alpha 90
_cell_angle_beta 90
_cell_angle_gamma 90
_cell_formula_units_Z 4
_cell_length_a 7.9074(3)
_cell_length_b 8.8869(3)
_cell_length_c 20.9156(9)
_cell_measurement_reflns_used 6923
_cell_measurement_temperature 296(2)
_cell_measurement_theta_max 28.27
_cell_measurement_theta_min 2.49
_cell_volume 1469.79(10)
_computing_cell_refinement 'SAINT v8.37A (Bruker, 2015)'
_computing_data_reduction 'SAINT v8.37A (Bruker, 2015)'
_computing_molecular_graphics 'Olex2 (Dolomanov et al., 2009)'
_computing_publication_material 'Olex2 (Dolomanov et al., 2009)'
_computing_structure_refinement 'ShelXL (Sheldrick, 2015)'
_computing_structure_solution 'ShelXT (Sheldrick, 2015)'
_diffrn_ambient_temperature 296.15
_diffrn_measured_fraction_theta_full 0.997
_diffrn_measured_fraction_theta_max 0.997
_diffrn_measurement_device_type 'CCD area detector'
_diffrn_measurement_method 'phi and omega scans'
_diffrn_radiation_monochromator graphite
_diffrn_radiation_type MoK\a
_diffrn_radiation_wavelength 0.71073
_diffrn_reflns_av_R_equivalents 0.0375
_diffrn_reflns_av_unetI/netI 0.0336
_diffrn_reflns_Laue_measured_fraction_full 0.997
_diffrn_reflns_Laue_measured_fraction_max 0.997
_diffrn_reflns_limit_h_max 10
_diffrn_reflns_limit_h_min -10
_diffrn_reflns_limit_k_max 11
_diffrn_reflns_limit_k_min -11
_diffrn_reflns_limit_l_max 23
_diffrn_reflns_limit_l_min -27
_diffrn_reflns_number 14689
_diffrn_reflns_point_group_measured_fraction_full 0.998
_diffrn_reflns_point_group_measured_fraction_max 0.996
_diffrn_reflns_theta_full 25.242
_diffrn_reflns_theta_max 28.286
_diffrn_reflns_theta_min 1.947
_exptl_absorpt_coefficient_mu 0.257
_exptl_absorpt_correction_T_max 0.2627
_exptl_absorpt_correction_T_min 0.2321
_exptl_absorpt_correction_type none
_exptl_absorpt_process_details
;
SADABS-2016/2 (Bruker,2016/2) was used for absorption correction.
wR2(int) was 0.1573 before and 0.0662 after correction.
The Ratio of minimum to maximum transmission is 0.8835.
The \l/2 correction factor is Not present.
;
_exptl_crystal_density_diffrn 1.368
_exptl_crystal_description block
_exptl_crystal_F_000 624
_exptl_crystal_size_max 0.18
_exptl_crystal_size_mid 0.13
_exptl_crystal_size_min 0.11
_refine_diff_density_max 0.160
_refine_diff_density_min -0.179
_refine_diff_density_rms 0.036
_refine_ls_abs_structure_details
;
 Flack x determined using 1269 quotients [(I+)-(I-)]/[(I+)+(I-)]
 (Parsons, Flack and Wagner, Acta Cryst. B69 (2013) 249-259).
;
_refine_ls_abs_structure_Flack 0.00(3)
_refine_ls_extinction_method none
_refine_ls_goodness_of_fit_ref 1.050
_refine_ls_hydrogen_treatment constr
_refine_ls_matrix_type full
_refine_ls_number_parameters 199
_refine_ls_number_reflns 3626
_refine_ls_number_restraints 0
_refine_ls_restrained_S_all 1.050
_refine_ls_R_factor_all 0.0383
_refine_ls_R_factor_gt 0.0321
_refine_ls_shift/su_max 0.001
_refine_ls_shift/su_mean 0.000
_refine_ls_structure_factor_coef Fsqd
_refine_ls_weighting_details 'w=1/[\s^2^(Fo^2^)+(0.0313P)^2^+0.2457P] where P=(Fo^2^+2Fc^2^)/3'
_refine_ls_weighting_scheme calc
_refine_ls_wR_factor_gt 0.0723
_refine_ls_wR_factor_ref 0.0765
_reflns_Friedel_coverage 0.732
_reflns_Friedel_fraction_full 0.999
_reflns_Friedel_fraction_max 0.995
_reflns_number_gt 3283
_reflns_number_total 3626
_reflns_threshold_expression 'I > 2\s(I)'
_cod_data_source_file jp1c04989_si_004.cif
_cod_data_source_block ww
_cod_database_code 1564199
_shelx_shelxl_version_number 2014/7
_shelx_space_group_comment
;
The symmetry employed for this shelxl refinement is uniquely defined
by the following loop, which should always be used as a source of
symmetry information in preference to the above space-group names.
They are only intended as comments.
;
_shelx_estimated_absorpt_t_max 0.972
_shelx_estimated_absorpt_t_min 0.955
_olex2_refinement_description
;
1. Fixed Uiso
 At 1.2 times of:
  All C(H) groups
2.a Aromatic/amide H refined with riding coordinates:
 C2(H2), C3(H3), C4(H4), C5(H5), C8(H8), C9(H9), C10(H10), C11(H11), C14(H14),
 C17(H17), C18(H18)
;
_olex2_submission_special_instructions 'No special instructions were received'

loop_
_space_group_symop_operation_xyz
'x, y, z'
'-x+1/2, -y, z+1/2'
'-x, y+1/2, -z+1/2'
'x+1/2, -y+1/2, -z'

loop_
_atom_site_label
_atom_site_type_symbol
_atom_site_fract_x
_atom_site_fract_y
_atom_site_fract_z
_atom_site_U_iso_or_equiv
_atom_site_adp_type
_atom_site_occupancy
_atom_site_site_symmetry_order
_atom_site_calc_flag
_atom_site_refinement_flags_posn
_atom_site_refinement_flags_adp
_atom_site_refinement_flags_occupancy
_atom_site_disorder_assembly
_atom_site_disorder_group
Cl1 Cl 0.77994(7) 0.17815(5) 0.70351(3) 0.03863(15) Uani 1 1 d . . . . .
N1 N 0.4473(2) 0.6215(2) 0.61349(8) 0.0305(4) Uani 1 1 d . . . . .
N2 N 1.2014(3) 0.3627(2) 0.71998(10) 0.0436(5) Uani 1 1 d . . . . .
C1 C 0.3764(3) 0.7631(2) 0.62614(10) 0.0291(4) Uani 1 1 d . . . . .
C2 C 0.4264(3) 0.8731(2) 0.66956(10) 0.0338(5) Uani 1 1 d . . . . .
H2 H 0.5204 0.8597 0.6957 0.041 Uiso 1 1 calc R . . . .
C3 C 0.3304(3) 1.0034(2) 0.67222(12) 0.0405(6) Uani 1 1 d . . . . .
H3 H 0.3610 1.0789 0.7007 0.049 Uiso 1 1 calc R . . . .
C4 C 0.1895(3) 1.0243(3) 0.63351(13) 0.0448(6) Uani 1 1 d . . . . .
H4 H 0.1290 1.1138 0.6361 0.054 Uiso 1 1 calc R . . . .
C5 C 0.1382(3) 0.9142(3) 0.59143(12) 0.0409(5) Uani 1 1 d . . . . .
H5 H 0.0431 0.9282 0.5660 0.049 Uiso 1 1 calc R . . . .
C6 C 0.2317(3) 0.7809(2) 0.58769(10) 0.0312(4) Uani 1 1 d . . . . .
C7 C 0.2144(3) 0.6452(2) 0.55057(10) 0.0326(4) Uani 1 1 d . . . . .
C8 C 0.0971(3) 0.5996(3) 0.50470(12) 0.0444(6) Uani 1 1 d . . . . .
H8 H 0.0063 0.6611 0.4940 0.053 Uiso 1 1 calc R . . . .
C9 C 0.1180(4) 0.4619(3) 0.47549(13) 0.0527(7) Uani 1 1 d . . . . .
H9 H 0.0406 0.4302 0.4448 0.063 Uiso 1 1 calc R . . . .
C10 C 0.2544(4) 0.3698(3) 0.49159(12) 0.0489(7) Uani 1 1 d . . . . .
H10 H 0.2669 0.2778 0.4709 0.059 Uiso 1 1 calc R . . . .
C11 C 0.3715(3) 0.4114(3) 0.53734(11) 0.0390(5) Uani 1 1 d . . . . .
H11 H 0.4621 0.3495 0.5478 0.047 Uiso 1 1 calc R . . . .
C12 C 0.3478(3) 0.5499(2) 0.56708(10) 0.0307(5) Uani 1 1 d . . . . .
C13 C 0.6022(3) 0.5675(2) 0.63738(10) 0.0290(4) Uani 1 1 d . . . . .
C14 C 0.6131(3) 0.4182(2) 0.65792(10) 0.0287(4) Uani 1 1 d . . . . .
H14 H 0.5181 0.3565 0.6576 0.034 Uiso 1 1 calc R . . . .
C15 C 0.7668(3) 0.3634(2) 0.67874(9) 0.0278(4) Uani 1 1 d . . . . .
C16 C 0.9090(3) 0.4555(2) 0.68183(10) 0.0285(4) Uani 1 1 d . . . . .
C17 C 0.8943(3) 0.6060(2) 0.66319(10) 0.0318(5) Uani 1 1 d . . . . .
H17 H 0.9873 0.6696 0.6662 0.038 Uiso 1 1 calc R . . . .
C18 C 0.7426(3) 0.6610(2) 0.64039(10) 0.0320(5) Uani 1 1 d . . . . .
H18 H 0.7345 0.7605 0.6270 0.038 Uiso 1 1 calc R . . . .
C19 C 1.0701(3) 0.4012(2) 0.70347(11) 0.0330(4) Uani 1 1 d . . . . .

loop_
_atom_site_aniso_label
_atom_site_aniso_U_11
_atom_site_aniso_U_22
_atom_site_aniso_U_33
_atom_site_aniso_U_23
_atom_site_aniso_U_13
_atom_site_aniso_U_12
Cl1 0.0340(3) 0.0258(2) 0.0561(3) 0.0051(2) -0.0060(3) 0.0020(2)
N1 0.0272(9) 0.0291(8) 0.0352(9) 0.0001(7) -0.0060(7) 0.0030(7)
N2 0.0307(11) 0.0366(9) 0.0635(13) -0.0043(9) -0.0091(10) 0.0039(8)
C1 0.0272(11) 0.0286(9) 0.0316(10) 0.0055(8) 0.0036(8) 0.0020(8)
C2 0.0335(12) 0.0340(10) 0.0340(11) -0.0003(9) 0.0020(9) 0.0018(9)
C3 0.0464(15) 0.0339(11) 0.0411(12) -0.0020(10) 0.0101(11) 0.0033(10)
C4 0.0408(15) 0.0373(12) 0.0562(15) 0.0027(11) 0.0111(12) 0.0124(11)
C5 0.0312(12) 0.0433(12) 0.0483(13) 0.0101(11) 0.0003(11) 0.0087(10)
C6 0.0265(11) 0.0346(10) 0.0326(10) 0.0075(8) 0.0017(9) 0.0006(8)
C7 0.0273(11) 0.0386(11) 0.0319(10) 0.0080(8) -0.0021(9) -0.0012(10)
C8 0.0383(14) 0.0464(13) 0.0484(14) 0.0115(11) -0.0148(11) -0.0024(11)
C9 0.0544(18) 0.0510(15) 0.0525(15) 0.0041(12) -0.0263(13) -0.0126(14)
C10 0.062(2) 0.0388(11) 0.0460(13) -0.0024(10) -0.0127(13) -0.0088(12)
C11 0.0398(13) 0.0338(11) 0.0433(12) -0.0015(10) -0.0072(11) 0.0005(10)
C12 0.0275(11) 0.0327(10) 0.0321(10) 0.0041(8) -0.0029(9) -0.0022(8)
C13 0.0271(11) 0.0312(10) 0.0287(10) 0.0010(8) -0.0015(8) 0.0024(8)
C14 0.0230(10) 0.0281(9) 0.0350(10) -0.0003(8) -0.0012(8) -0.0014(8)
C15 0.0269(11) 0.0248(8) 0.0316(9) -0.0003(7) -0.0006(8) 0.0012(8)
C16 0.0225(10) 0.0309(10) 0.0322(10) -0.0029(8) -0.0001(8) 0.0017(8)
C17 0.0270(11) 0.0301(10) 0.0384(11) 0.0013(8) 0.0006(9) -0.0038(8)
C18 0.0310(12) 0.0284(10) 0.0365(10) 0.0042(8) -0.0011(9) 0.0002(8)
C19 0.0280(11) 0.0278(9) 0.0432(11) -0.0036(9) -0.0011(10) 0.0000(8)

loop_
_atom_type_symbol
_atom_type_description
_atom_type_scat_dispersion_real
_atom_type_scat_dispersion_imag
_atom_type_scat_source
C C 0.0033 0.0016 'International Tables Vol C Tables 4.2.6.8 and 6.1.1.4'
H H 0.0000 0.0000 'International Tables Vol C Tables 4.2.6.8 and 6.1.1.4'
N N 0.0061 0.0033 'International Tables Vol C Tables 4.2.6.8 and 6.1.1.4'
Cl Cl 0.1484 0.1585 'International Tables Vol C Tables 4.2.6.8 and 6.1.1.4'

loop_
_geom_angle_atom_site_label_1
_geom_angle_atom_site_label_2
_geom_angle_atom_site_label_3
_geom_angle
_geom_angle_site_symmetry_1
_geom_angle_site_symmetry_3
_geom_angle_publ_flag
C1 N1 C13 125.92(18) . . ?
C12 N1 C1 108.28(17) . . ?
C12 N1 C13 125.40(18) . . ?
N1 C1 C6 108.52(19) . . ?
C2 C1 N1 129.8(2) . . ?
C2 C1 C6 121.66(19) . . ?
C1 C2 H2 121.4 . . ?
C3 C2 C1 117.2(2) . . ?
C3 C2 H2 121.4 . . ?
C2 C3 H3 119.1 . . ?
C2 C3 C4 121.9(2) . . ?
C4 C3 H3 119.1 . . ?
C3 C4 H4 119.6 . . ?
C5 C4 C3 120.9(2) . . ?
C5 C4 H4 119.6 . . ?
C4 C5 H5 120.6 . . ?
C4 C5 C6 118.8(2) . . ?
C6 C5 H5 120.6 . . ?
C1 C6 C7 106.89(18) . . ?
C5 C6 C1 119.5(2) . . ?
C5 C6 C7 133.6(2) . . ?
C8 C7 C6 132.6(2) . . ?
C8 C7 C12 119.8(2) . . ?
C12 C7 C6 107.63(19) . . ?
C7 C8 H8 120.5 . . ?
C9 C8 C7 118.9(2) . . ?
C9 C8 H8 120.5 . . ?
C8 C9 H9 119.8 . . ?
C8 C9 C10 120.4(2) . . ?
C10 C9 H9 119.8 . . ?
C9 C10 H10 119.1 . . ?
C11 C10 C9 121.9(2) . . ?
C11 C10 H10 119.1 . . ?
C10 C11 H11 121.4 . . ?
C10 C11 C12 117.1(2) . . ?
C12 C11 H11 121.4 . . ?
C7 C12 N1 108.67(17) . . ?
C11 C12 N1 129.4(2) . . ?
C11 C12 C7 121.8(2) . . ?
C14 C13 N1 119.13(19) . . ?
C18 C13 N1 120.53(18) . . ?
C18 C13 C14 120.3(2) . . ?
C13 C14 H14 120.4 . . ?
C15 C14 C13 119.1(2) . . ?
C15 C14 H14 120.4 . . ?
C14 C15 Cl1 118.93(15) . . ?
C14 C15 C16 121.23(18) . . ?
C16 C15 Cl1 119.81(16) . . ?
C15 C16 C17 118.82(19) . . ?
C15 C16 C19 122.26(19) . . ?
C17 C16 C19 118.92(19) . . ?
C16 C17 H17 119.8 . . ?
C18 C17 C16 120.5(2) . . ?
C18 C17 H17 119.8 . . ?
C13 C18 H18 120.0 . . ?
C17 C18 C13 119.93(19) . . ?
C17 C18 H18 120.0 . . ?
N2 C19 C16 177.5(2) . . ?

loop_
_geom_bond_atom_site_label_1
_geom_bond_atom_site_label_2
_geom_bond_distance
_geom_bond_site_symmetry_2
_geom_bond_publ_flag
Cl1 C15 1.7287(19) . ?
N1 C1 1.403(3) . ?
N1 C12 1.402(3) . ?
N1 C13 1.408(3) . ?
N2 C19 1.146(3) . ?
C1 C2 1.391(3) . ?
C1 C6 1.408(3) . ?
C2 H2 0.9300 . ?
C2 C3 1.386(3) . ?
C3 H3 0.9300 . ?
C3 C4 1.390(4) . ?
C4 H4 0.9300 . ?
C4 C5 1.377(3) . ?
C5 H5 0.9300 . ?
C5 C6 1.398(3) . ?
C6 C7 1.441(3) . ?
C7 C8 1.395(3) . ?
C7 C12 1.396(3) . ?
C8 H8 0.9300 . ?
C8 C9 1.377(4) . ?
C9 H9 0.9300 . ?
C9 C10 1.396(4) . ?
C10 H10 0.9300 . ?
C10 C11 1.382(3) . ?
C11 H11 0.9300 . ?
C11 C12 1.392(3) . ?
C13 C14 1.397(3) . ?
C13 C18 1.388(3) . ?
C14 H14 0.9300 . ?
C14 C15 1.379(3) . ?
C15 C16 1.393(3) . ?
C16 C17 1.399(3) . ?
C16 C19 1.435(3) . ?
C17 H17 0.9300 . ?
C17 C18 1.380(3) . ?
C18 H18 0.9300 . ?
